data_4073049
loop_
_publ_author_name
'Khusnutdinova, Julia R.'
'Zavalij, Peter Y.'
'Vedernikov, Andrei N.'

_publ_section_title
;
 Facile Aerobic Oxidation of dpms&#x2212;Platinum(II) Ethylene Complexes
 (dpms = di(2-pyridyl)methanesulfonate)
;
_journal_issue 9
_journal_name_full Organometallics
_journal_page_first 2402
_journal_paper_doi 10.1021/om070033o
_journal_volume 26
_journal_year 2007
_chemical_absolute_configuration ad
_chemical_formula_moiety 'C13 H13 Cl N2 O3 Pt S'
_chemical_formula_sum 'C13 H13 Cl N2 O3 Pt S'
_chemical_formula_weight 507.85
_chemical_name_common 'Platinum ethylene pi-complex'
_chemical_name_systematic
;
Platinum ethylene pi-complex
;
_space_group_IT_number 29
_symmetry_cell_setting orthorhombic
_symmetry_space_group_name_Hall 'P 2c -2ac'
_symmetry_space_group_name_H-M 'P c a 21'
_atom_sites_solution_hydrogens geom
_atom_sites_solution_primary direct
_atom_sites_solution_secondary difmap
_audit_creation_method 'SHELXL-97 & ZCIF'
_cell_angle_alpha 90.00
_cell_angle_beta 90.00
_cell_angle_gamma 90.00
_cell_formula_units_Z 8
_cell_length_a 15.9723(5)
_cell_length_b 9.3175(3)
_cell_length_c 19.8226(6)
_cell_measurement_reflns_used 8955
_cell_measurement_temperature 223(2)
_cell_measurement_theta_max 29.6
_cell_measurement_theta_min 2.5
_cell_volume 2950.04(16)
_computing_cell_refinement 'SAINT (Bruker, 1999)'
_computing_data_collection 'SMART (Bruker, 1999)'
_computing_data_reduction SAINT
_computing_molecular_graphics 'XSHEL (Bruker, 1999)'
_computing_publication_material SHELXL-97
_computing_structure_refinement 'SHELXL-97 (Sheldrick, 1997)'
_computing_structure_solution 'SHELXS-97 (Sheldrick, 1990)'
_diffrn_ambient_temperature 223(2)
_diffrn_detector 'CCD area detector'
_diffrn_detector_area_resol_mean 8.33
_diffrn_detector_type 'Bruker Smart1000'
_diffrn_measured_fraction_theta_full 0.998
_diffrn_measured_fraction_theta_max 0.998
_diffrn_measurement_details 606,606,606,1174
_diffrn_measurement_device_type 'three-circle diffractometer'
_diffrn_measurement_method '\w and \f scans'
_diffrn_measurement_specimen_support 'glass capillary'
_diffrn_orient_matrix_type standard
_diffrn_orient_matrix_UB_11 -0.0006135
_diffrn_orient_matrix_UB_12 0.0722513
_diffrn_orient_matrix_UB_13 -0.0373044
_diffrn_orient_matrix_UB_21 0.0090094
_diffrn_orient_matrix_UB_22 -0.0784230
_diffrn_orient_matrix_UB_23 -0.0336531
_diffrn_orient_matrix_UB_31 -0.0619523
_diffrn_orient_matrix_UB_32 -0.0121346
_diffrn_orient_matrix_UB_33 -0.0045408
_diffrn_radiation_monochromator graphite
_diffrn_radiation_source 'fine-focus sealed tube'
_diffrn_radiation_type MoK\a
_diffrn_radiation_wavelength 0.71073
_diffrn_reflns_av_R_equivalents 0.0319
_diffrn_reflns_av_sigmaI/netI 0.0229
_diffrn_reflns_limit_h_max 20
_diffrn_reflns_limit_h_min -20
_diffrn_reflns_limit_k_max 12
_diffrn_reflns_limit_k_min -12
_diffrn_reflns_limit_l_max 25
_diffrn_reflns_limit_l_min -25
_diffrn_reflns_number 37195
_diffrn_reflns_theta_full 27.50
_diffrn_reflns_theta_max 27.50
_diffrn_reflns_theta_min 1.03
_diffrn_source_current 20
_diffrn_source_voltage 50
_diffrn_standards_decay_% 0.00
_exptl_absorpt_coefficient_mu 9.845
_exptl_absorpt_correction_T_max 0.228
_exptl_absorpt_correction_T_min 0.117
_exptl_absorpt_correction_type multi-scan
_exptl_absorpt_process_details 'SADABS (Sheldrick, 1996)'
_exptl_crystal_colour colorless
_exptl_crystal_density_diffrn 2.287
_exptl_crystal_density_method not-measured
_exptl_crystal_description prism
_exptl_crystal_F_000 1920
_exptl_crystal_id 'Vedern/Khusnut Ptolef'
_exptl_crystal_size_max 0.39
_exptl_crystal_size_mid 0.19
_exptl_crystal_size_min 0.15
_refine_diff_density_max 2.404
_refine_diff_density_min -1.058
_refine_diff_density_rms 0.151
_refine_ls_abs_structure_details '(Flack, 1983)'
_refine_ls_abs_structure_Flack 0.331(13)
_refine_ls_extinction_method none
_refine_ls_goodness_of_fit_ref 1.000
_refine_ls_hydrogen_treatment constr
_refine_ls_matrix_type full
_refine_ls_number_parameters 408
_refine_ls_number_reflns 6619
_refine_ls_number_restraints 77
_refine_ls_restrained_S_all 0.995
_refine_ls_R_factor_all 0.0347
_refine_ls_R_factor_gt 0.0311
_refine_ls_shift/su_max 0.001
_refine_ls_shift/su_mean 0.000
_refine_ls_structure_factor_coef Fsqd
_refine_ls_weighting_details 'w=1/[\s^2^(Fo^2^)+(0.005P)^2^+29.5P], P=(max(Fo^2^,0)+2Fc^2^)/3'
_refine_ls_weighting_scheme calc
_refine_ls_wR_factor_gt 0.0655
_refine_ls_wR_factor_ref 0.0667
_reflns_Friedel_coverage 0.901
_reflns_number_gt 6091
_reflns_number_total 6619
_reflns_threshold_expression >2sigma(I)
_cod_data_source_file om070033osi20070112_031327.cif
_cod_data_source_block 1328
_cod_depositor_comments
;
The following automatic conversions were performed:

'_symmetry_cell_setting' value 'Orthorhombic' changed to
'orthorhombic' according to
/home/saulius/struct/CIF-dictionaries/cif_core.dic dictionary named
'cif_core.dic' version 2.4.1 from 2010-06-29.

Automatic conversion script
Id: cif_fix_values 1715 2011-07-08 13:25:40Z adriana 
;
_cod_database_code 4073049
_diffrn_measurement_total_frames-ccd 2992
_diffrn_measurement_frame_width-ccd 0.3
_diffrn_detector_distance-ccd 4.940
_diffrn_measurement_frame_time-ccd 20
_diffrn_measurement_total_time-ccd 22.56
_diffrn_measurement_frame_size-ccd 512

loop_
_symmetry_equiv_pos_as_xyz
'x, y, z'
'-x, -y, z+1/2'
'x+1/2, -y, z'
'-x+1/2, y, z+1/2'

loop_
_atom_site_label
_atom_site_type_symbol
_atom_site_fract_x
_atom_site_fract_y
_atom_site_fract_z
_atom_site_U_iso_or_equiv
_atom_site_adp_type
_atom_site_occupancy
_atom_site_symmetry_multiplicity
_atom_site_calc_flag
_atom_site_refinement_flags
Pt1 Pt 0.24251(2) 1.00681(3) 0.125465(10) 0.02539(11) Uani 1 1 d D
Cl1 Cl 0.28546(16) 1.0735(3) 0.01954(15) 0.0552(6) Uani 1 1 d .
O11 O 0.4147(6) 0.9973(6) 0.1701(4) 0.0281(18) Uani 1 1 d .
O12 O 0.4915(4) 0.7841(7) 0.1990(4) 0.0470(16) Uani 1 1 d .
O13 O 0.4289(4) 0.9371(8) 0.2848(3) 0.0404(15) Uani 1 1 d .
S1 S 0.42540(10) 0.8842(2) 0.21602(12) 0.0268(4) Uani 1 1 d .
C10 C 0.3307(4) 0.7738(8) 0.2153(4) 0.0260(15) Uani 1 1 d .
H10 H 0.3450 0.6890 0.2430 0.031 Uiso 1 1 calc R
C11 C 0.2579(6) 1.2227(9) 0.1625(5) 0.049(2) Uani 1 1 d D
H11A H 0.2628(19) 1.218(4) 0.2105(6) 0.059 Uiso 1 1 d D
H11B H 0.3081(12) 1.261(3) 0.1437(14) 0.059 Uiso 1 1 d D
C12 C 0.1829(5) 1.2172(9) 0.1282(5) 0.049(2) Uani 1 1 d D
H12A H 0.1763(17) 1.246(3) 0.0823(8) 0.059 Uiso 1 1 d D
H12B H 0.1298(9) 1.208(4) 0.1495(14) 0.059 Uiso 1 1 d D
N11 N 0.2670(4) 0.7953(7) 0.1021(4) 0.0309(14) Uani 1 1 d U
C111 C 0.2456(5) 0.7392(11) 0.0411(5) 0.042(2) Uani 1 1 d U
H111 H 0.2149 0.7968 0.0110 0.050 Uiso 1 1 calc R
C112 C 0.2663(6) 0.6046(10) 0.0217(5) 0.045(2) Uani 1 1 d U
H112 H 0.2492 0.5681 -0.0203 0.054 Uiso 1 1 calc R
C113 C 0.3141(8) 0.5211(11) 0.0664(6) 0.040(2) Uani 1 1 d U
H113 H 0.3302 0.4274 0.0545 0.048 Uiso 1 1 calc R
C114 C 0.3371(5) 0.5775(8) 0.1272(4) 0.0324(16) Uani 1 1 d U
H114 H 0.3710 0.5238 0.1566 0.039 Uiso 1 1 calc R
C115 C 0.3106(5) 0.7129(8) 0.1457(4) 0.0284(15) Uani 1 1 d U
N12 N 0.2109(4) 0.9465(7) 0.2196(3) 0.0273(13) Uani 1 1 d U
C121 C 0.1455(7) 1.0015(8) 0.2531(6) 0.029(2) Uani 1 1 d U
H121 H 0.1095 1.0651 0.2304 0.035 Uiso 1 1 calc R
C122 C 0.1288(6) 0.9681(12) 0.3200(5) 0.040(2) Uani 1 1 d U
H122 H 0.0844 1.0136 0.3427 0.048 Uiso 1 1 calc R
C123 C 0.1775(5) 0.8681(10) 0.3530(4) 0.0382(18) Uani 1 1 d U
H123 H 0.1664 0.8442 0.3983 0.046 Uiso 1 1 calc R
C124 C 0.2436(5) 0.8025(9) 0.3183(4) 0.0307(17) Uani 1 1 d U
H124 H 0.2770 0.7328 0.3396 0.037 Uiso 1 1 calc R
C125 C 0.2592(5) 0.8425(7) 0.2513(4) 0.0244(14) Uani 1 1 d U
Pt2 Pt 0.50912(2) 0.50602(3) 0.427056(10) 0.02482(11) Uani 1 1 d D
Cl2 Cl 0.46599(15) 0.5794(3) 0.53185(14) 0.0495(6) Uani 1 1 d .
O21 O 0.3361(6) 0.4947(7) 0.3929(5) 0.048(2) Uani 1 1 d .
O22 O 0.2580(4) 0.2850(8) 0.3488(5) 0.065(2) Uani 1 1 d .
O23 O 0.3244(4) 0.4452(8) 0.2704(3) 0.0444(16) Uani 1 1 d .
S2 S 0.32517(11) 0.3861(2) 0.33784(13) 0.0296(4) Uani 1 1 d .
C20 C 0.4190(4) 0.2716(8) 0.3393(4) 0.0256(15) Uani 1 1 d .
H20 H 0.4037 0.1857 0.3126 0.031 Uiso 1 1 calc R
C21 C 0.4982(5) 0.7210(10) 0.3859(5) 0.046(2) Uani 1 1 d D
H21A H 0.4473(11) 0.762(3) 0.4022(13) 0.055 Uiso 1 1 d D
H21B H 0.496(2) 0.710(4) 0.3379(6) 0.055 Uiso 1 1 d D
C22 C 0.5718(5) 0.7165(9) 0.4220(5) 0.046(2) Uani 1 1 d D
H22A H 0.5770(18) 0.749(3) 0.4673(8) 0.055 Uiso 1 1 d D
H22B H 0.6254(9) 0.703(4) 0.4022(15) 0.055 Uiso 1 1 d D
N21 N 0.4838(4) 0.2981(7) 0.4516(3) 0.0299(14) Uani 1 1 d U
C211 C 0.5064(5) 0.2433(10) 0.5119(4) 0.038(2) Uani 1 1 d U
H211 H 0.5368 0.3014 0.5419 0.046 Uiso 1 1 calc R
C212 C 0.4867(6) 0.1054(10) 0.5309(5) 0.0400(18) Uani 1 1 d U
H212 H 0.5051 0.0700 0.5728 0.048 Uiso 1 1 calc R
C213 C 0.4401(7) 0.0190(10) 0.4888(6) 0.035(2) Uani 1 1 d U
H213 H 0.4246 -0.0744 0.5016 0.042 Uiso 1 1 calc R
C214 C 0.4167(5) 0.0758(8) 0.4261(5) 0.0334(16) Uani 1 1 d U
H214 H 0.3856 0.0194 0.3959 0.040 Uiso 1 1 calc R
C215 C 0.4394(4) 0.2158(8) 0.4082(4) 0.0243(14) Uani 1 1 d U
N22 N 0.5410(4) 0.4349(6) 0.3333(3) 0.0266(13) Uani 1 1 d U
C221 C 0.6058(7) 0.4942(8) 0.2976(7) 0.029(2) Uani 1 1 d U
H51 H 0.6387 0.5648 0.3187 0.035 Uiso 1 1 calc R
C222 C 0.6247(5) 0.4566(12) 0.2343(5) 0.0395(19) Uani 1 1 d U
H221 H 0.6712 0.4971 0.2123 0.047 Uiso 1 1 calc R
C223 C 0.5741(6) 0.3560(9) 0.2012(4) 0.0368(18) Uani 1 1 d U
H222 H 0.5854 0.3287 0.1565 0.044 Uiso 1 1 calc R
C224 C 0.5072(5) 0.2979(10) 0.2359(4) 0.0337(18) Uani 1 1 d U
H223 H 0.4724 0.2302 0.2147 0.040 Uiso 1 1 calc R
C225 C 0.4911(5) 0.3389(8) 0.3017(4) 0.0251(14) Uani 1 1 d U

loop_
_atom_site_aniso_label
_atom_site_aniso_U_11
_atom_site_aniso_U_22
_atom_site_aniso_U_33
_atom_site_aniso_U_23
_atom_site_aniso_U_13
_atom_site_aniso_U_12
Pt1 0.02432(16) 0.0278(2) 0.0241(3) 0.00306(17) -0.0013(2) -0.00124(10)
Cl1 0.0583(14) 0.0718(17) 0.0356(12) 0.0226(12) 0.0047(10) -0.0012(12)
O11 0.034(4) 0.033(4) 0.017(3) 0.0027(18) -0.002(2) -0.005(2)
O12 0.030(3) 0.039(3) 0.072(5) -0.015(3) 0.004(3) 0.006(3)
O13 0.044(3) 0.059(4) 0.019(3) -0.007(3) -0.005(2) -0.011(3)
S1 0.0254(8) 0.0287(9) 0.0263(9) -0.0050(8) -0.0014(7) -0.0014(7)
C10 0.028(3) 0.027(4) 0.023(4) 0.002(3) 0.000(3) -0.003(3)
C11 0.057(5) 0.018(4) 0.071(7) 0.002(4) -0.004(5) -0.008(4)
C12 0.056(5) 0.028(4) 0.063(6) 0.012(5) -0.004(5) 0.005(4)
N11 0.028(3) 0.032(3) 0.032(3) -0.005(3) -0.005(3) 0.000(3)
C111 0.038(4) 0.056(5) 0.031(4) -0.016(4) -0.006(3) 0.005(4)
C112 0.051(5) 0.053(5) 0.030(4) -0.016(4) -0.001(4) -0.005(4)
C113 0.054(6) 0.039(4) 0.026(5) -0.009(4) 0.013(4) -0.012(4)
C114 0.040(4) 0.030(3) 0.027(4) -0.002(4) 0.002(3) -0.004(3)
C115 0.032(4) 0.025(3) 0.028(4) 0.003(3) -0.001(3) -0.009(3)
N12 0.023(3) 0.039(4) 0.020(3) 0.002(3) 0.001(2) 0.000(3)
C121 0.030(5) 0.033(6) 0.024(5) -0.001(3) 0.008(4) 0.004(3)
C122 0.032(4) 0.056(5) 0.032(4) -0.006(4) 0.009(3) 0.004(4)
C123 0.037(4) 0.050(5) 0.028(4) 0.002(3) 0.008(3) -0.005(3)
C124 0.035(4) 0.031(4) 0.025(4) 0.003(3) 0.001(3) -0.003(3)
C125 0.030(3) 0.018(3) 0.026(3) -0.003(3) 0.001(3) -0.006(3)
Pt2 0.02472(16) 0.0267(2) 0.0230(3) -0.00553(15) -0.0012(2) 0.00088(10)
Cl2 0.0598(13) 0.0547(14) 0.0341(12) -0.0188(10) 0.0080(10) 0.0007(11)
O21 0.037(4) 0.070(6) 0.038(4) -0.021(3) -0.009(3) 0.023(3)
O22 0.025(3) 0.069(5) 0.100(6) 0.044(4) 0.007(4) 0.003(3)
O23 0.051(4) 0.044(4) 0.039(4) 0.013(3) -0.002(3) 0.010(3)
S2 0.0243(8) 0.0339(10) 0.0305(10) 0.0028(8) -0.0014(7) 0.0033(7)
C20 0.027(3) 0.024(4) 0.026(4) 0.000(3) 0.002(3) -0.001(3)
C21 0.065(6) 0.025(4) 0.048(6) 0.003(4) -0.003(5) 0.011(4)
C22 0.059(5) 0.027(4) 0.051(6) -0.008(5) 0.004(5) -0.013(4)
N21 0.032(3) 0.034(3) 0.023(3) 0.001(3) -0.004(3) 0.003(3)
C211 0.048(5) 0.044(5) 0.023(4) -0.002(3) -0.014(3) -0.004(4)
C212 0.051(5) 0.041(4) 0.028(4) 0.007(3) -0.004(4) 0.009(4)
C213 0.042(5) 0.040(4) 0.024(5) 0.007(3) 0.007(4) 0.001(4)
C214 0.038(4) 0.030(3) 0.031(4) 0.000(4) 0.003(3) -0.002(3)
C215 0.022(3) 0.029(3) 0.022(3) -0.001(3) 0.001(2) 0.000(3)
N22 0.031(3) 0.015(3) 0.034(3) -0.002(2) 0.001(3) 0.007(2)
C221 0.021(4) 0.026(6) 0.041(6) 0.000(3) -0.003(4) -0.001(2)
C222 0.032(4) 0.047(5) 0.040(5) 0.008(5) 0.005(4) 0.001(4)
C223 0.047(4) 0.040(5) 0.023(4) 0.004(3) 0.004(3) 0.002(3)
C224 0.040(4) 0.034(4) 0.027(4) -0.003(3) 0.001(3) -0.001(3)
C225 0.026(3) 0.025(3) 0.025(3) 0.000(3) -0.003(3) 0.000(3)

loop_
_atom_type_symbol
_atom_type_description
_atom_type_scat_dispersion_real
_atom_type_scat_dispersion_imag
_atom_type_scat_source
C C 0.0033 0.0016 'International Tables Vol C Tables 4.2.6.8 and 6.1.1.4'
H H 0.0000 0.0000 'International Tables Vol C Tables 4.2.6.8 and 6.1.1.4'
N N 0.0061 0.0033 'International Tables Vol C Tables 4.2.6.8 and 6.1.1.4'
O O 0.0106 0.0060 'International Tables Vol C Tables 4.2.6.8 and 6.1.1.4'
S S 0.1246 0.1234 'International Tables Vol C Tables 4.2.6.8 and 6.1.1.4'
Cl Cl 0.1484 0.1585 'International Tables Vol C Tables 4.2.6.8 and 6.1.1.4'
Pt Pt -1.7033 8.3905 'International Tables Vol C Tables 4.2.6.8 and 6.1.1.4'

loop_
_geom_angle_atom_site_label_1
_geom_angle_atom_site_label_2
_geom_angle_atom_site_label_3
_geom_angle
N12 Pt1 N11 89.4(3)
N12 Pt1 C11 88.5(3)
N11 Pt1 C11 161.2(3)
N12 Pt1 C12 96.8(3)
N11 Pt1 C12 161.4(3)
C11 Pt1 C12 37.1(3)
N12 Pt1 Cl1 177.13(18)
N11 Pt1 Cl1 89.8(2)
C11 Pt1 Cl1 91.4(3)
C12 Pt1 Cl1 84.8(3)
N12 Pt1 O11 86.9(2)
N11 Pt1 O11 81.9(2)
C11 Pt1 O11 79.4(3)
C12 Pt1 O11 115.8(3)
Cl1 Pt1 O11 90.24(16)
S1 O11 Pt1 109.7(4)
O11 S1 O12 114.9(5)
O11 S1 O13 111.0(4)
O12 S1 O13 114.2(4)
O11 S1 C10 108.4(4)
O12 S1 C10 103.8(3)
O13 S1 C10 103.3(4)
C125 C10 C115 115.6(6)
C125 C10 S1 112.8(5)
C115 C10 S1 113.0(5)
C125 C10 H10 104.7
C115 C10 H10 104.7
S1 C10 H10 104.7
C12 C11 Pt1 72.4(5)
C12 C11 H11A 124.1(18)
Pt1 C11 H11A 108(2)
C12 C11 H11B 123.4(17)
Pt1 C11 H11B 108(2)
H11A C11 H11B 109.8(18)
C11 C12 Pt1 70.5(5)
C11 C12 H12A 123.8(17)
Pt1 C12 H12A 106.2(19)
C11 C12 H12B 124.0(17)
Pt1 C12 H12B 108(2)
H12A C12 H12B 110.5(18)
C115 N11 C111 118.7(7)
C115 N11 Pt1 119.9(5)
C111 N11 Pt1 121.3(6)
C112 C111 N11 123.1(9)
C112 C111 H111 118.4
N11 C111 H111 118.4
C111 C112 C113 117.9(9)
C111 C112 H112 121.1
C113 C112 H112 121.1
C114 C113 C112 119.3(9)
C114 C113 H113 120.3
C112 C113 H113 120.3
C113 C114 C115 120.3(9)
C113 C114 H114 119.9
C115 C114 H114 119.9
N11 C115 C114 120.5(7)
N11 C115 C10 118.4(7)
C114 C115 C10 121.1(7)
C121 N12 C125 118.4(7)
C121 N12 Pt1 123.2(6)
C125 N12 Pt1 118.3(5)
N12 C121 C122 122.5(9)
N12 C121 H121 118.7
C122 C121 H121 118.7
C123 C122 C121 119.8(8)
C123 C122 H122 120.1
C121 C122 H122 120.1
C122 C123 C124 119.1(8)
C122 C123 H123 120.4
C124 C123 H123 120.4
C123 C124 C125 118.9(7)
C123 C124 H124 120.6
C125 C124 H124 120.6
N12 C125 C124 121.0(7)
N12 C125 C10 120.6(6)
C124 C125 C10 118.4(7)
N22 Pt2 N21 87.6(3)
N22 Pt2 C21 88.7(3)
N21 Pt2 C21 162.1(3)
N22 Pt2 C22 97.7(3)
N21 Pt2 C22 161.2(3)
C21 Pt2 C22 36.6(3)
N22 Pt2 Cl2 176.71(18)
N21 Pt2 Cl2 90.4(2)
C21 Pt2 Cl2 92.4(2)
C22 Pt2 Cl2 85.0(2)
N22 Pt2 O21 90.8(3)
N21 Pt2 O21 80.2(2)
C21 Pt2 O21 82.3(3)
C22 Pt2 O21 117.5(3)
Cl2 Pt2 O21 86.3(2)
S2 O21 Pt2 108.1(4)
O22 S2 O23 112.4(5)
O22 S2 O21 114.7(6)
O23 S2 O21 114.7(5)
O22 S2 C20 103.0(4)
O23 S2 C20 104.0(4)
O21 S2 C20 106.6(4)
C215 C20 C225 115.4(6)
C215 C20 S2 113.2(5)
C225 C20 S2 111.9(5)
C215 C20 H20 105.1
C225 C20 H20 105.1
S2 C20 H20 105.1
C22 C21 Pt2 73.0(5)
C22 C21 H21A 124.3(17)
Pt2 C21 H21A 108(2)
C22 C21 H21B 123.5(18)
Pt2 C21 H21B 106(2)
H21A C21 H21B 109.9(18)
C21 C22 Pt2 70.3(5)
C21 C22 H22A 123.7(18)
Pt2 C22 H22A 106.3(19)
C21 C22 H22B 124.0(18)
Pt2 C22 H22B 108(2)
H22A C22 H22B 110.7(18)
C211 N21 C215 119.3(7)
C211 N21 Pt2 121.2(6)
C215 N21 Pt2 119.3(5)
N21 C211 C212 122.4(8)
N21 C211 H211 118.8
C212 C211 H211 118.8
C211 C212 C213 120.2(8)
C211 C212 H212 119.9
C213 C212 H212 119.9
C212 C213 C214 117.4(9)
C212 C213 H213 121.3
C214 C213 H213 121.3
C215 C214 C213 120.6(8)
C215 C214 H214 119.7
C213 C214 H214 119.7
N21 C215 C214 120.1(7)
N21 C215 C20 119.9(6)
C214 C215 C20 119.9(7)
C225 N22 C221 118.2(8)
C225 N22 Pt2 119.4(5)
C221 N22 Pt2 121.9(6)
C222 C221 N22 123.3(9)
C222 C221 H51 118.3
N22 C221 H51 118.3
C221 C222 C223 119.0(9)
C221 C222 H221 120.5
C223 C222 H221 120.5
C224 C223 C222 118.4(8)
C224 C223 H222 120.8
C222 C223 H222 120.8
C223 C224 C225 120.3(8)
C223 C224 H223 119.9
C225 C224 H223 119.9
N22 C225 C224 120.7(7)
N22 C225 C20 119.8(7)
C224 C225 C20 119.5(7)

loop_
_geom_bond_atom_site_label_1
_geom_bond_atom_site_label_2
_geom_bond_distance
Pt1 N12 2.013(6)
Pt1 N11 2.062(7)
Pt1 C11 2.156(9)
Pt1 C12 2.180(8)
Pt1 Cl1 2.295(3)
Pt1 O11 2.890(9)
O11 S1 1.402(7)
O12 S1 1.448(6)
O13 S1 1.451(6)
S1 C10 1.829(7)
C10 C125 1.491(10)
C10 C115 1.526(11)
C10 H10 0.9900
C11 C12 1.379(11)
C11 H11A 0.954(9)
C11 H11B 0.955(9)
C12 H12A 0.955(9)
C12 H12B 0.951(9)
N11 C115 1.350(10)
N11 C111 1.361(11)
C111 C112 1.353(13)
C111 H111 0.9400
C112 C113 1.404(15)
C112 H112 0.9400
C113 C114 1.366(14)
C113 H113 0.9400
C114 C115 1.380(11)
C114 H114 0.9400
N12 C121 1.339(12)
N12 C125 1.389(10)
C121 C122 1.388(16)
C121 H121 0.9400
C122 C123 1.380(13)
C122 H122 0.9400
C123 C124 1.401(11)
C123 H123 0.9400
C124 C125 1.402(11)
C124 H124 0.9400
Pt2 N22 2.038(7)
Pt2 N21 2.038(7)
Pt2 C21 2.170(9)
Pt2 C22 2.204(8)
Pt2 Cl2 2.293(3)
Pt2 O21 2.848(9)
O21 S2 1.498(8)
O22 S2 1.444(7)
O23 S2 1.447(7)
S2 C20 1.840(7)
C20 C215 1.497(10)
C20 C225 1.509(10)
C20 H20 0.9900
C21 C22 1.375(10)
C21 H21A 0.954(9)
C21 H21B 0.957(9)
C22 H22A 0.953(9)
C22 H22B 0.951(9)
N21 C211 1.348(10)
N21 C215 1.354(10)
C211 C212 1.376(12)
C211 H211 0.9400
C212 C213 1.378(14)
C212 H212 0.9400
C213 C214 1.401(14)
C213 H213 0.9400
C214 C215 1.400(11)
C214 H214 0.9400
N22 C225 1.352(9)
N22 C221 1.370(13)
C221 C222 1.338(17)
C221 H51 0.9400
C222 C223 1.401(14)
C222 H221 0.9400
C223 C224 1.382(12)
C223 H222 0.9400
C224 C225 1.383(11)
C224 H223 0.9400

loop_
_geom_torsion_atom_site_label_1
_geom_torsion_atom_site_label_2
_geom_torsion_atom_site_label_3
_geom_torsion_atom_site_label_4
_geom_torsion
N12 Pt1 O11 S1 35.8(4)
N11 Pt1 O11 S1 -54.0(4)
C11 Pt1 O11 S1 124.8(5)
C12 Pt1 O11 S1 131.9(4)
Cl1 Pt1 O11 S1 -143.8(4)
Pt1 O11 S1 O12 125.8(4)
Pt1 O11 S1 O13 -102.7(4)
Pt1 O11 S1 C10 10.2(5)
O11 S1 C10 C125 -74.9(6)
O12 S1 C10 C125 162.5(6)
O13 S1 C10 C125 43.0(6)
O11 S1 C10 C115 58.5(7)
O12 S1 C10 C115 -64.1(6)
O13 S1 C10 C115 176.4(6)
N12 Pt1 C11 C12 -103.4(6)
N11 Pt1 C11 C12 173.0(9)
Cl1 Pt1 C11 C12 79.4(5)
O11 Pt1 C11 C12 169.4(6)
N12 Pt1 C12 C11 78.3(6)
N11 Pt1 C12 C11 -172.9(9)
Cl1 Pt1 C12 C11 -99.3(5)
O11 Pt1 C12 C11 -11.6(6)
N12 Pt1 N11 C115 -44.6(6)
C11 Pt1 N11 C115 38.8(13)
C12 Pt1 N11 C115 -154.5(9)
Cl1 Pt1 N11 C115 132.7(6)
O11 Pt1 N11 C115 42.4(6)
N12 Pt1 N11 C111 140.4(7)
C11 Pt1 N11 C111 -136.2(10)
C12 Pt1 N11 C111 30.5(14)
Cl1 Pt1 N11 C111 -42.4(6)
O11 Pt1 N11 C111 -132.6(7)
C115 N11 C111 C112 -0.4(13)
Pt1 N11 C111 C112 174.7(7)
N11 C111 C112 C113 -1.7(15)
C111 C112 C113 C114 0.6(15)
C112 C113 C114 C115 2.6(14)
C111 N11 C115 C114 3.7(11)
Pt1 N11 C115 C114 -171.4(6)
C111 N11 C115 C10 -177.0(7)
Pt1 N11 C115 C10 7.9(9)
C113 C114 C115 N11 -4.8(12)
C113 C114 C115 C10 175.9(8)
C125 C10 C115 N11 47.3(9)
S1 C10 C115 N11 -84.8(8)
C125 C10 C115 C114 -133.4(7)
S1 C10 C115 C114 94.5(8)
N11 Pt1 N12 C121 -139.0(7)
C11 Pt1 N12 C121 59.7(7)
C12 Pt1 N12 C121 23.5(7)
O11 Pt1 N12 C121 139.1(7)
N11 Pt1 N12 C125 40.9(5)
C11 Pt1 N12 C125 -120.5(6)
C12 Pt1 N12 C125 -156.7(5)
O11 Pt1 N12 C125 -41.0(5)
C125 N12 C121 C122 5.9(13)
Pt1 N12 C121 C122 -174.2(7)
N12 C121 C122 C123 -4.1(15)
C121 C122 C123 C124 0.5(14)
C122 C123 C124 C125 1.1(12)
C121 N12 C125 C124 -4.2(11)
Pt1 N12 C125 C124 175.9(5)
C121 N12 C125 C10 177.7(7)
Pt1 N12 C125 C10 -2.2(9)
C123 C124 C125 N12 0.8(11)
C123 C124 C125 C10 178.9(7)
C115 C10 C125 N12 -51.3(9)
S1 C10 C125 N12 80.8(8)
C115 C10 C125 C124 130.5(7)
S1 C10 C125 C124 -97.4(7)
N22 Pt2 O21 S2 25.3(5)
N21 Pt2 O21 S2 -62.1(5)
C21 Pt2 O21 S2 113.9(5)
C22 Pt2 O21 S2 124.5(5)
Cl2 Pt2 O21 S2 -153.2(5)
Pt2 O21 S2 O22 132.2(4)
Pt2 O21 S2 O23 -95.6(4)
Pt2 O21 S2 C20 18.9(5)
O22 S2 C20 C215 -71.1(7)
O23 S2 C20 C215 171.5(6)
O21 S2 C20 C215 49.9(7)
O22 S2 C20 C225 156.5(6)
O23 S2 C20 C225 39.1(6)
O21 S2 C20 C225 -82.5(7)
N22 Pt2 C21 C22 -104.8(5)
N21 Pt2 C21 C22 177.1(9)
Cl2 Pt2 C21 C22 78.3(5)
O21 Pt2 C21 C22 164.3(5)
N22 Pt2 C22 C21 77.3(5)
N21 Pt2 C22 C21 -177.2(8)
Cl2 Pt2 C22 C21 -100.8(5)
O21 Pt2 C22 C21 -17.7(6)
N22 Pt2 N21 C211 138.4(6)
C21 Pt2 N21 C211 -143.2(10)
C22 Pt2 N21 C211 31.3(13)
Cl2 Pt2 N21 C211 -44.2(6)
O21 Pt2 N21 C211 -130.3(7)
N22 Pt2 N21 C215 -45.3(6)
C21 Pt2 N21 C215 33.1(13)
C22 Pt2 N21 C215 -152.4(9)
Cl2 Pt2 N21 C215 132.1(5)
O21 Pt2 N21 C215 45.9(6)
C215 N21 C211 C212 0.6(12)
Pt2 N21 C211 C212 176.9(7)
N21 C211 C212 C213 -2.0(14)
C211 C212 C213 C214 2.0(15)
C212 C213 C214 C215 -0.9(14)
C211 N21 C215 C214 0.5(11)
Pt2 N21 C215 C214 -175.8(6)
C211 N21 C215 C20 -175.8(7)
Pt2 N21 C215 C20 7.8(9)
C213 C214 C215 N21 -0.4(12)
C213 C214 C215 C20 175.9(8)
C225 C20 C215 N21 47.0(9)
S2 C20 C215 N21 -83.7(7)
C225 C20 C215 C214 -129.4(7)
S2 C20 C215 C214 100.0(7)
N21 Pt2 N22 C225 45.1(6)
C21 Pt2 N22 C225 -117.3(6)
C22 Pt2 N22 C225 -153.0(6)
O21 Pt2 N22 C225 -35.0(6)
N21 Pt2 N22 C221 -143.1(7)
C21 Pt2 N22 C221 54.4(7)
C22 Pt2 N22 C221 18.8(7)
O21 Pt2 N22 C221 136.7(7)
C225 N22 C221 C222 -3.5(13)
Pt2 N22 C221 C222 -175.3(7)
N22 C221 C222 C223 2.7(15)
C221 C222 C223 C224 -0.9(14)
C222 C223 C224 C225 0.0(13)
C221 N22 C225 C224 2.4(11)
Pt2 N22 C225 C224 174.5(6)
C221 N22 C225 C20 -179.9(7)
Pt2 N22 C225 C20 -7.8(9)
C223 C224 C225 N22 -0.8(12)
C223 C224 C225 C20 -178.5(7)
C215 C20 C225 N22 -47.1(9)
S2 C20 C225 N22 84.2(7)
C215 C20 C225 C224 130.7(8)
S2 C20 C225 C224 -98.0(8)
